data_1571758
loop_
_publ_author_name
'&#x160;&#xe1;mal, Michal'
'Sturm, Ludmilla'
'Banasiewicz, Marzena'
'Deperasinska, Irena'
'Kozankiewicz, Boleslaw'
'Morawski, Olaf'
'Nagata, Yuuya'
'Dechambenoit, Pierre'
'Bock, Harald'
'Rossel, Amandine'
'Bud&#x11b;&#x161;&#xed;nsk&#xfd;, Milo&#x161;'
'Boudier, Anthony'
'Jan&#x10d;a&#x159;&#xed;k, Andrej'

_publ_section_title
;
 Carbonyl mediated fluorescence in aceno[<i>n</i>]helicenones and
 fluoreno[<i>n</i>]helicenes.
;
_journal_issue 25
_journal_name_full 'Chemical science'
_journal_page_first 9842
_journal_page_last 9850
_journal_paper_doi 10.1039/d4sc00892h
_journal_volume 15
_journal_year 2024
_chemical_formula_moiety 'C41 H22 O'
_chemical_formula_sum 'C41 H22 O'
_chemical_formula_weight 530.58
_space_group_crystal_system monoclinic
_space_group_IT_number 14
_space_group_name_Hall '-P 2ybc'
_space_group_name_H-M_alt 'P 1 21/c 1'
_atom_sites_solution_hydrogens geom
_audit_creation_method SHELXL-2018/3
_audit_update_record
;
2023-09-19 deposited with the CCDC.	2024-05-23 downloaded from the CCDC.
;
_cell_angle_alpha 90
_cell_angle_beta 97.965(3)
_cell_angle_gamma 90
_cell_formula_units_Z 8
_cell_length_a 8.0168(4)
_cell_length_b 42.038(2)
_cell_length_c 15.3836(7)
_cell_measurement_reflns_used 7431
_cell_measurement_temperature 120(2)
_cell_measurement_theta_max 22.76
_cell_measurement_theta_min 2.35
_cell_volume 5134.4(4)
_computing_cell_refinement 'Bruker SAINT'
_computing_data_collection 'Bruker APEX2'
_computing_data_reduction 'Bruker SAINT'
_computing_structure_refinement 'SHELXL-2018/3 (Sheldrick, 2018)'
_computing_structure_solution 'Intrinsic Phasing (Bruker)'
_diffrn_ambient_temperature 120(2)
_diffrn_measured_fraction_theta_full 0.995
_diffrn_measured_fraction_theta_max 0.995
_diffrn_measurement_device_type 'Bruker APEX-II Quasar'
_diffrn_measurement_method 'phi and omega scans'
_diffrn_radiation_type MoK\a
_diffrn_radiation_wavelength 0.71073
_diffrn_reflns_av_R_equivalents 0.1003
_diffrn_reflns_av_unetI/netI 0.0822
_diffrn_reflns_Laue_measured_fraction_full 0.995
_diffrn_reflns_Laue_measured_fraction_max 0.995
_diffrn_reflns_limit_h_max 9
_diffrn_reflns_limit_h_min -9
_diffrn_reflns_limit_k_max 50
_diffrn_reflns_limit_k_min -50
_diffrn_reflns_limit_l_max 18
_diffrn_reflns_limit_l_min -17
_diffrn_reflns_number 110110
_diffrn_reflns_point_group_measured_fraction_full 0.995
_diffrn_reflns_point_group_measured_fraction_max 0.995
_diffrn_reflns_theta_full 25.051
_diffrn_reflns_theta_max 25.051
_diffrn_reflns_theta_min 1.651
_diffrn_source 'Incoatec microfocus sealed tube'
_exptl_absorpt_coefficient_mu 0.081
_exptl_absorpt_correction_T_max 0.7452
_exptl_absorpt_correction_T_min 0.6945
_exptl_absorpt_correction_type multi-scan
_exptl_absorpt_process_details SADABS
_exptl_crystal_colour orange
_exptl_crystal_density_diffrn 1.373
_exptl_crystal_density_meas ?
_exptl_crystal_description plate
_exptl_crystal_F_000 2208
_exptl_crystal_preparation Luminescent
_exptl_crystal_size_max 0.320
_exptl_crystal_size_mid 0.110
_exptl_crystal_size_min 0.020
_refine_diff_density_max 0.221
_refine_diff_density_min -0.245
_refine_diff_density_rms 0.053
_refine_ls_extinction_method none
_refine_ls_goodness_of_fit_ref 1.057
_refine_ls_hydrogen_treatment constr
_refine_ls_matrix_type full
_refine_ls_number_parameters 757
_refine_ls_number_reflns 9071
_refine_ls_number_restraints 0
_refine_ls_restrained_S_all 1.057
_refine_ls_R_factor_all 0.1280
_refine_ls_R_factor_gt 0.0632
_refine_ls_shift/su_max 0.000
_refine_ls_shift/su_mean 0.000
_refine_ls_structure_factor_coef Fsqd
_refine_ls_weighting_details 'w=1/[\s^2^(Fo^2^)+(0.0524P)^2^+2.7178P] where P=(Fo^2^+2Fc^2^)/3'
_refine_ls_weighting_scheme calc
_refine_ls_wR_factor_gt 0.1193
_refine_ls_wR_factor_ref 0.1397
_reflns_Friedel_coverage 0.000
_reflns_number_gt 5589
_reflns_number_total 9071
_reflns_threshold_expression 'I > 2\s(I)'
_cod_data_source_file d4sc00892h2.cif
_cod_data_source_block shelx
_cod_depositor_comments
;
The following automatic conversions were performed:

data item '_exptl_crystal_density_meas' value 'not measured' was
changed to '?' -- the value is perceived as not measured.

Automatic conversion script
Id: cif_fix_values 8170 2020-07-09 18:12:32Z antanas 

 Adding full bibliography for 1571758--1571760.cif.
;
_cod_original_sg_symbol_H-M 'P 21/c'
_cod_database_code 1571758
_shelx_shelxl_version_number 2018/3
_shelx_space_group_comment
;
The symmetry employed for this shelxl refinement is uniquely defined
by the following loop, which should always be used as a source of
symmetry information in preference to the above space-group names.
They are only intended as comments.
;
_shelx_estimated_absorpt_t_min 0.975
_shelx_estimated_absorpt_t_max 0.998

loop_
_space_group_symop_operation_xyz
'x, y, z'
'-x, y+1/2, -z+1/2'
'-x, -y, -z'
'x, -y-1/2, z-1/2'

loop_
_atom_site_label
_atom_site_type_symbol
_atom_site_fract_x
_atom_site_fract_y
_atom_site_fract_z
_atom_site_U_iso_or_equiv
_atom_site_adp_type
_atom_site_occupancy
_atom_site_site_symmetry_order
_atom_site_calc_flag
_atom_site_refinement_flags_posn
_atom_site_refinement_flags_adp
_atom_site_refinement_flags_occupancy
_atom_site_disorder_assembly
_atom_site_disorder_group
O1 O 0.4300(2) 0.44928(5) 0.43400(12) 0.0338(5) Uani 1 1 d . . . . .
O2 O 0.1957(3) 0.48691(5) 0.57839(13) 0.0388(5) Uani 1 1 d . . . . .
C52 C 0.6436(3) 0.41452(6) 0.62788(16) 0.0208(6) Uani 1 1 d . . . . .
C67 C 0.4860(3) 0.33227(6) 0.53435(17) 0.0221(7) Uani 1 1 d . . . . .
C53 C 0.5582(3) 0.38664(6) 0.58102(17) 0.0220(7) Uani 1 1 d . . . . .
C81 C 0.3515(3) 0.37698(7) 0.44966(17) 0.0226(7) Uani 1 1 d . . . . .
C28 C 0.5061(3) 0.43139(6) 0.88080(17) 0.0235(7) Uani 1 1 d . . . . .
C41 C 0.2194(3) 0.43918(7) 0.66896(17) 0.0237(7) Uani 1 1 d . . . . .
C43 C 0.6027(3) 0.44177(6) 0.57443(17) 0.0229(7) Uani 1 1 d . . . . .
C24 C 0.2599(3) 0.38944(7) 0.97164(17) 0.0237(7) Uani 1 1 d . . . . .
C64 C 0.4759(3) 0.29089(7) 0.36986(18) 0.0269(7) Uani 1 1 d . . . . .
H64 H 0.470598 0.313227 0.360584 0.032 Uiso 1 1 calc R U . . .
C82 C 0.4615(3) 0.39733(6) 0.50504(17) 0.0229(7) Uani 1 1 d . . . . .
C29 C 0.6099(3) 0.40744(7) 0.92928(17) 0.0248(7) Uani 1 1 d . . . . .
C12 C 0.1568(3) 0.40871(7) 0.65546(17) 0.0225(7) Uani 1 1 d . . . . .
C54 C 0.5747(3) 0.35328(6) 0.59663(17) 0.0227(7) Uani 1 1 d . . . . .
C65 C 0.5115(3) 0.27910(6) 0.45597(18) 0.0240(7) Uani 1 1 d . . . . .
C27 C 0.3689(3) 0.42460(6) 0.81194(17) 0.0214(7) Uani 1 1 d . . . . .
C13 C 0.1838(3) 0.38577(6) 0.72424(17) 0.0231(7) Uani 1 1 d . . . . .
C25 C 0.2469(3) 0.37677(6) 0.88292(17) 0.0231(7) Uani 1 1 d . . . . .
C66 C 0.5401(3) 0.29958(6) 0.53336(18) 0.0243(7) Uani 1 1 d . . . . .
C26 C 0.2689(3) 0.39575(6) 0.80686(17) 0.0221(7) Uani 1 1 d . . . . .
C39 C 0.3891(3) 0.47973(7) 0.76096(18) 0.0267(7) Uani 1 1 d . . . . .
H39 H 0.363955 0.495416 0.716614 0.032 Uiso 1 1 calc R U . . .
C16 C 0.2025(3) 0.34461(7) 0.86993(19) 0.0264(7) Uani 1 1 d . . . . .
C69 C 0.2059(3) 0.32559(7) 0.43389(18) 0.0265(7) Uani 1 1 d . . . . .
C42 C 0.4879(3) 0.43205(7) 0.49499(18) 0.0247(7) Uani 1 1 d . . . . .
C57 C 0.6300(3) 0.28675(7) 0.61005(18) 0.0270(7) Uani 1 1 d . . . . .
C40 C 0.3274(3) 0.44797(7) 0.74655(18) 0.0247(7) Uani 1 1 d . . . . .
C19 C 0.2739(3) 0.36782(7) 1.04301(18) 0.0285(7) Uani 1 1 d . . . . .
C50 C 0.8092(3) 0.44860(7) 0.73327(17) 0.0233(7) Uani 1 1 d . . . . .
C60 C 0.5309(3) 0.24584(7) 0.46644(19) 0.0280(7) Uani 1 1 d . . . . .
C68 C 0.3466(3) 0.34464(6) 0.47315(17) 0.0227(7) Uani 1 1 d . . . . .
C11 C 0.0504(3) 0.40713(7) 0.56764(17) 0.0254(7) Uani 1 1 d . . . . .
C23 C 0.2442(3) 0.42208(7) 0.98997(18) 0.0248(7) Uani 1 1 d . . . . .
H23 H 0.226720 0.436863 0.942877 0.030 Uiso 1 1 calc R U . . .
C80 C 0.2472(3) 0.38824(7) 0.37413(17) 0.0267(7) Uani 1 1 d . . . . .
H80 H 0.249857 0.410042 0.358126 0.032 Uiso 1 1 calc R U . . .
C55 C 0.6820(3) 0.33970(7) 0.66889(18) 0.0275(7) Uani 1 1 d . . . . .
H55 H 0.742529 0.353291 0.711437 0.033 Uiso 1 1 calc R U . . .
C37 C 0.5475(3) 0.46346(7) 0.89871(18) 0.0267(7) Uani 1 1 d . . . . .
C51 C 0.7440(3) 0.41796(6) 0.70633(17) 0.0237(7) Uani 1 1 d . . . . .
H51 H 0.770661 0.400007 0.743134 0.028 Uiso 1 1 calc R U . . .
C15 C 0.1489(3) 0.33334(7) 0.78398(19) 0.0302(7) Uani 1 1 d . . . . .
H15 H 0.126767 0.311316 0.774525 0.036 Uiso 1 1 calc R U . . .
C79 C 0.1429(4) 0.36761(7) 0.32455(18) 0.0310(8) Uani 1 1 d . . . . .
H79 H 0.085657 0.374447 0.269507 0.037 Uiso 1 1 calc R U . . .
C70 C 0.1463(3) 0.29709(7) 0.47323(19) 0.0290(7) Uani 1 1 d . . . . .
C38 C 0.4831(3) 0.48733(7) 0.83787(19) 0.0293(7) Uani 1 1 d . . . . .
H38 H 0.506713 0.509051 0.851517 0.035 Uiso 1 1 calc R U . . .
C2 C 0.0545(4) 0.43784(7) 0.52980(19) 0.0283(7) Uani 1 1 d . . . . .
C78 C 0.1181(4) 0.33613(7) 0.35343(18) 0.0303(7) Uani 1 1 d . . . . .
C14 C 0.1287(3) 0.35368(7) 0.71501(19) 0.0287(7) Uani 1 1 d . . . . .
H14 H 0.076635 0.346333 0.659387 0.034 Uiso 1 1 calc R U . . .
C49 C 0.9121(3) 0.45310(7) 0.81415(18) 0.0279(7) Uani 1 1 d . . . . .
H49 H 0.940423 0.435395 0.851675 0.033 Uiso 1 1 calc R U . . .
C10 C -0.0470(3) 0.38402(7) 0.52279(17) 0.0270(7) Uani 1 1 d . . . . .
H10 H -0.051698 0.363343 0.547259 0.032 Uiso 1 1 calc R U . . .
C9 C -0.1411(4) 0.39100(8) 0.43958(18) 0.0311(7) Uani 1 1 d . . . . .
C30 C 0.6229(3) 0.37574(7) 0.89836(19) 0.0285(7) Uani 1 1 d . . . . .
H30 H 0.556496 0.369421 0.845194 0.034 Uiso 1 1 calc R U . . .
C45 C 0.7683(3) 0.47552(7) 0.67795(18) 0.0251(7) Uani 1 1 d . . . . .
C44 C 0.6617(3) 0.47121(7) 0.59713(18) 0.0266(7) Uani 1 1 d . . . . .
H44 H 0.632082 0.488802 0.559374 0.032 Uiso 1 1 calc R U . . .
C71 C 0.1895(3) 0.28883(7) 0.56227(19) 0.0285(7) Uani 1 1 d . . . . .
H71 H 0.262899 0.302374 0.599356 0.034 Uiso 1 1 calc R U . . .
C1 C 0.1608(4) 0.45902(8) 0.59102(19) 0.0298(7) Uani 1 1 d . . . . .
C4 C -0.1346(3) 0.42180(8) 0.40294(18) 0.0315(8) Uani 1 1 d . . . . .
C22 C 0.2536(3) 0.43286(7) 1.07486(18) 0.0291(7) Uani 1 1 d . . . . .
H22 H 0.240389 0.454904 1.085665 0.035 Uiso 1 1 calc R U . . .
C56 C 0.6988(3) 0.30790(7) 0.67784(18) 0.0289(7) Uani 1 1 d . . . . .
H56 H 0.757936 0.299450 0.730574 0.035 Uiso 1 1 calc R U . . .
C46 C 0.8326(3) 0.50551(7) 0.70630(19) 0.0309(7) Uani 1 1 d . . . . .
H46 H 0.805796 0.523583 0.669965 0.037 Uiso 1 1 calc R U . . .
C63 C 0.4488(4) 0.27087(7) 0.29904(19) 0.0336(8) Uani 1 1 d . . . . .
H63 H 0.425165 0.279430 0.241496 0.040 Uiso 1 1 calc R U . . .
C59 C 0.5939(4) 0.23345(7) 0.55107(19) 0.0330(8) Uani 1 1 d . . . . .
H59 H 0.595880 0.211107 0.560476 0.040 Uiso 1 1 calc R U . . .
C31 C 0.7295(4) 0.35419(7) 0.9438(2) 0.0355(8) Uani 1 1 d . . . . .
H31 H 0.738014 0.333334 0.921098 0.043 Uiso 1 1 calc R U . . .
C34 C 0.7192(4) 0.41631(7) 1.00595(18) 0.0306(7) Uani 1 1 d . . . . .
C8 C -0.2395(4) 0.36757(8) 0.39101(19) 0.0366(8) Uani 1 1 d . . . . .
H8 H -0.247833 0.346944 0.415255 0.044 Uiso 1 1 calc R U . . .
C18 C 0.2557(4) 0.33464(7) 1.0263(2) 0.0329(8) Uani 1 1 d . . . . .
H18 H 0.274962 0.319975 1.073653 0.039 Uiso 1 1 calc R U . . .
C17 C 0.2111(4) 0.32383(7) 0.9435(2) 0.0324(8) Uani 1 1 d . . . . .
H17 H 0.185071 0.301939 0.934268 0.039 Uiso 1 1 calc R U . . .
C36 C 0.6559(4) 0.47156(7) 0.97673(19) 0.0323(8) Uani 1 1 d . . . . .
H36 H 0.675631 0.493343 0.991135 0.039 Uiso 1 1 calc R U . . .
C62 C 0.4558(4) 0.23810(7) 0.3110(2) 0.0356(8) Uani 1 1 d . . . . .
H62 H 0.430194 0.224305 0.262024 0.043 Uiso 1 1 calc R U . . .
C20 C 0.2912(4) 0.37978(8) 1.12905(19) 0.0336(8) Uani 1 1 d . . . . .
H20 H 0.309370 0.365410 1.177090 0.040 Uiso 1 1 calc R U . . .
C3 C -0.0352(4) 0.44546(7) 0.45077(19) 0.0341(8) Uani 1 1 d . . . . .
H3 H -0.031124 0.466409 0.428027 0.041 Uiso 1 1 calc R U . . .
C58 C 0.6506(4) 0.25315(7) 0.6176(2) 0.0334(8) Uani 1 1 d . . . . .
H58 H 0.705685 0.244433 0.670958 0.040 Uiso 1 1 calc R U . . .
C72 C 0.1289(4) 0.26182(7) 0.5970(2) 0.0359(8) Uani 1 1 d . . . . .
H72 H 0.159768 0.257073 0.657519 0.043 Uiso 1 1 calc R U . . .
C48 C 0.9724(3) 0.48283(7) 0.83964(19) 0.0301(7) Uani 1 1 d . . . . .
H48 H 1.041296 0.485488 0.894572 0.036 Uiso 1 1 calc R U . . .
C21 C 0.2823(4) 0.41181(8) 1.14511(19) 0.0335(8) Uani 1 1 d . . . . .
H21 H 0.295653 0.419533 1.203693 0.040 Uiso 1 1 calc R U . . .
C75 C 0.0284(4) 0.27715(7) 0.4216(2) 0.0350(8) Uani 1 1 d . . . . .
C61 C 0.4990(4) 0.22588(7) 0.3922(2) 0.0328(8) Uani 1 1 d . . . . .
H61 H 0.508028 0.203475 0.399523 0.039 Uiso 1 1 calc R U . . .
C47 C 0.9326(4) 0.50910(7) 0.78503(19) 0.0331(8) Uani 1 1 d . . . . .
H47 H 0.975329 0.529518 0.802739 0.040 Uiso 1 1 calc R U . . .
C33 C 0.8220(4) 0.39306(8) 1.0531(2) 0.0385(8) Uani 1 1 d . . . . .
H33 H 0.889643 0.398788 1.106521 0.046 Uiso 1 1 calc R U . . .
C35 C 0.7314(4) 0.44894(8) 1.03065(19) 0.0337(8) Uani 1 1 d . . . . .
H35 H 0.793111 0.454829 1.085507 0.040 Uiso 1 1 calc R U . . .
C32 C 0.8260(4) 0.36254(8) 1.0234(2) 0.0405(8) Uani 1 1 d . . . . .
H32 H 0.893791 0.347051 1.056525 0.049 Uiso 1 1 calc R U . . .
C73 C 0.0223(4) 0.24128(8) 0.5441(2) 0.0422(9) Uani 1 1 d . . . . .
H73 H -0.014341 0.221970 0.567340 0.051 Uiso 1 1 calc R U . . .
C74 C -0.0288(4) 0.24921(7) 0.4585(2) 0.0426(9) Uani 1 1 d . . . . .
H74 H -0.104542 0.235580 0.423082 0.051 Uiso 1 1 calc R U . . .
C77 C -0.0011(4) 0.31568(8) 0.3038(2) 0.0413(9) Uani 1 1 d . . . . .
H77 H -0.055146 0.322385 0.247925 0.050 Uiso 1 1 calc R U . . .
C7 C -0.3233(4) 0.37422(9) 0.3091(2) 0.0423(9) Uani 1 1 d . . . . .
H7 H -0.386762 0.358009 0.276697 0.051 Uiso 1 1 calc R U . . .
C76 C -0.0383(4) 0.28685(8) 0.3351(2) 0.0452(9) Uani 1 1 d . . . . .
H76 H -0.110256 0.272840 0.298811 0.054 Uiso 1 1 calc R U . . .
C5 C -0.2237(4) 0.42812(8) 0.3188(2) 0.0417(9) Uani 1 1 d . . . . .
H5 H -0.219499 0.448747 0.293990 0.050 Uiso 1 1 calc R U . . .
C6 C -0.3162(4) 0.40464(9) 0.2729(2) 0.0463(9) Uani 1 1 d . . . . .
H6 H -0.375582 0.409020 0.216396 0.056 Uiso 1 1 calc R U . . .

loop_
_atom_site_aniso_label
_atom_site_aniso_U_11
_atom_site_aniso_U_22
_atom_site_aniso_U_33
_atom_site_aniso_U_23
_atom_site_aniso_U_13
_atom_site_aniso_U_12
O1 0.0356(12) 0.0371(13) 0.0273(12) 0.0040(10) -0.0005(10) 0.0018(10)
O2 0.0405(13) 0.0352(14) 0.0409(13) 0.0043(10) 0.0063(11) 0.0004(11)
C52 0.0160(15) 0.0320(17) 0.0155(15) -0.0029(13) 0.0061(12) 0.0006(13)
C67 0.0222(16) 0.0278(17) 0.0174(15) -0.0009(13) 0.0066(13) -0.0038(13)
C53 0.0177(15) 0.0320(18) 0.0175(15) -0.0043(13) 0.0064(12) -0.0015(13)
C81 0.0164(15) 0.0344(18) 0.0185(15) -0.0025(13) 0.0075(13) 0.0017(13)
C28 0.0220(16) 0.0291(18) 0.0211(15) -0.0062(13) 0.0092(13) -0.0047(13)
C41 0.0195(15) 0.0313(18) 0.0220(16) -0.0033(13) 0.0091(13) 0.0028(13)
C43 0.0206(16) 0.0280(17) 0.0209(15) -0.0032(14) 0.0053(13) 0.0015(13)
C24 0.0152(15) 0.0316(18) 0.0243(16) -0.0003(14) 0.0029(12) -0.0032(12)
C64 0.0238(16) 0.0295(17) 0.0288(18) -0.0027(14) 0.0090(14) 0.0000(13)
C82 0.0212(16) 0.0319(18) 0.0175(15) -0.0021(13) 0.0096(13) 0.0019(13)
C29 0.0173(15) 0.0348(18) 0.0241(16) -0.0039(14) 0.0095(13) -0.0044(13)
C12 0.0139(15) 0.0328(18) 0.0229(16) -0.0055(14) 0.0095(12) 0.0009(13)
C54 0.0168(15) 0.0327(18) 0.0197(15) -0.0007(13) 0.0065(13) -0.0018(13)
C65 0.0152(15) 0.0288(18) 0.0294(17) -0.0040(14) 0.0076(13) -0.0028(12)
C27 0.0214(16) 0.0246(17) 0.0201(15) -0.0052(13) 0.0096(13) 0.0016(13)
C13 0.0183(15) 0.0275(17) 0.0246(16) -0.0043(13) 0.0068(13) -0.0002(13)
C25 0.0147(15) 0.0295(17) 0.0255(16) -0.0014(13) 0.0044(13) 0.0015(13)
C66 0.0158(15) 0.0303(18) 0.0274(17) 0.0009(14) 0.0055(13) -0.0027(13)
C26 0.0169(15) 0.0262(16) 0.0238(16) -0.0066(13) 0.0045(13) 0.0009(12)
C39 0.0251(16) 0.0274(17) 0.0299(17) -0.0015(14) 0.0117(14) -0.0019(13)
C16 0.0169(15) 0.0279(17) 0.0346(18) -0.0029(15) 0.0043(13) 0.0003(13)
C69 0.0220(16) 0.0303(18) 0.0273(17) -0.0084(14) 0.0037(14) 0.0036(13)
C42 0.0203(16) 0.0307(18) 0.0248(17) 0.0003(14) 0.0089(13) 0.0041(13)
C57 0.0234(16) 0.0324(18) 0.0255(17) 0.0020(14) 0.0041(14) -0.0058(13)
C40 0.0180(15) 0.0315(18) 0.0268(16) -0.0061(14) 0.0111(13) -0.0007(13)
C19 0.0197(16) 0.039(2) 0.0278(18) 0.0050(15) 0.0050(14) 0.0012(14)
C50 0.0177(15) 0.0336(18) 0.0202(15) -0.0059(14) 0.0083(13) 0.0008(13)
C60 0.0208(16) 0.0298(18) 0.0342(18) -0.0002(15) 0.0072(14) -0.0004(13)
C68 0.0218(16) 0.0298(18) 0.0168(15) -0.0060(13) 0.0035(12) 0.0010(13)
C11 0.0172(15) 0.0398(19) 0.0205(15) -0.0042(14) 0.0078(13) 0.0040(14)
C23 0.0185(15) 0.0339(19) 0.0228(16) 0.0007(14) 0.0056(13) -0.0047(13)
C80 0.0209(16) 0.0367(18) 0.0232(16) 0.0022(14) 0.0055(13) 0.0035(14)
C55 0.0257(17) 0.036(2) 0.0203(16) -0.0030(14) 0.0020(13) -0.0034(14)
C37 0.0197(16) 0.0344(19) 0.0279(17) -0.0070(14) 0.0098(13) -0.0043(14)
C51 0.0205(16) 0.0278(17) 0.0244(16) -0.0009(13) 0.0082(13) 0.0009(13)
C15 0.0257(17) 0.0255(17) 0.0390(19) -0.0073(15) 0.0029(14) -0.0018(13)
C79 0.0238(17) 0.049(2) 0.0199(16) -0.0037(15) 0.0021(14) 0.0042(15)
C70 0.0185(16) 0.0324(18) 0.0367(19) -0.0105(15) 0.0062(14) 0.0022(13)
C38 0.0265(17) 0.0280(18) 0.0355(18) -0.0105(15) 0.0110(15) -0.0041(14)
C2 0.0213(16) 0.0354(19) 0.0296(17) -0.0032(15) 0.0087(14) 0.0068(14)
C78 0.0230(17) 0.041(2) 0.0266(17) -0.0105(15) 0.0010(14) 0.0042(14)
C14 0.0249(17) 0.0336(19) 0.0264(17) -0.0065(15) -0.0002(13) 0.0008(14)
C49 0.0205(16) 0.0347(19) 0.0288(17) -0.0079(14) 0.0045(14) 0.0009(14)
C10 0.0187(16) 0.0400(19) 0.0240(16) -0.0023(14) 0.0087(13) -0.0020(14)
C9 0.0186(16) 0.054(2) 0.0232(17) -0.0056(16) 0.0110(14) 0.0027(15)
C30 0.0179(16) 0.0377(19) 0.0303(17) -0.0016(15) 0.0045(13) -0.0034(14)
C45 0.0186(15) 0.0321(18) 0.0270(16) -0.0052(14) 0.0110(13) 0.0000(13)
C44 0.0218(16) 0.0312(18) 0.0279(17) 0.0009(14) 0.0074(14) 0.0006(13)
C71 0.0199(16) 0.0320(18) 0.0359(19) -0.0066(15) 0.0116(14) -0.0019(13)
C1 0.0245(17) 0.035(2) 0.0322(18) -0.0016(15) 0.0115(14) 0.0047(15)
C4 0.0194(16) 0.052(2) 0.0237(17) -0.0054(16) 0.0039(14) 0.0074(15)
C22 0.0257(17) 0.0377(19) 0.0244(17) -0.0063(15) 0.0057(14) -0.0037(14)
C56 0.0270(17) 0.040(2) 0.0192(16) 0.0059(14) 0.0018(13) -0.0013(14)
C46 0.0262(17) 0.0315(18) 0.0361(19) -0.0032(15) 0.0083(15) -0.0045(14)
C63 0.0311(18) 0.041(2) 0.0299(18) -0.0052(16) 0.0075(14) 0.0010(15)
C59 0.0315(18) 0.0291(18) 0.040(2) 0.0050(16) 0.0094(16) -0.0012(14)
C31 0.0254(17) 0.041(2) 0.041(2) -0.0022(16) 0.0076(16) 0.0005(15)
C34 0.0223(16) 0.041(2) 0.0282(17) -0.0026(15) 0.0038(14) -0.0056(14)
C8 0.0251(17) 0.061(2) 0.0252(18) -0.0074(16) 0.0093(15) -0.0094(16)
C18 0.0293(18) 0.0340(19) 0.0358(19) 0.0091(15) 0.0065(15) 0.0039(14)
C17 0.0303(18) 0.0284(18) 0.040(2) 0.0041(16) 0.0106(15) 0.0000(14)
C36 0.0277(17) 0.0377(19) 0.0330(18) -0.0118(16) 0.0093(15) -0.0096(15)
C62 0.0360(19) 0.036(2) 0.035(2) -0.0122(16) 0.0070(16) -0.0018(15)
C20 0.0284(18) 0.050(2) 0.0224(17) 0.0073(15) 0.0039(14) 0.0024(15)
C3 0.0291(18) 0.043(2) 0.0302(18) 0.0017(16) 0.0057(15) 0.0088(15)
C58 0.0302(18) 0.038(2) 0.0322(18) 0.0093(16) 0.0035(15) 0.0004(15)
C72 0.0302(18) 0.036(2) 0.044(2) -0.0034(16) 0.0136(16) -0.0024(15)
C48 0.0197(16) 0.043(2) 0.0282(17) -0.0107(16) 0.0042(13) -0.0009(14)
C21 0.0267(18) 0.052(2) 0.0217(17) -0.0030(16) 0.0026(14) -0.0019(15)
C75 0.0214(17) 0.037(2) 0.045(2) -0.0129(16) 0.0007(16) 0.0010(14)
C61 0.0276(18) 0.0291(18) 0.043(2) -0.0081(16) 0.0092(15) -0.0016(14)
C47 0.0289(18) 0.0342(19) 0.0364(19) -0.0113(16) 0.0048(15) -0.0037(14)
C33 0.0272(18) 0.053(2) 0.0334(19) -0.0011(17) -0.0012(15) -0.0064(16)
C35 0.0270(18) 0.050(2) 0.0243(17) -0.0106(16) 0.0028(14) -0.0098(15)
C32 0.0262(18) 0.048(2) 0.047(2) 0.0060(17) 0.0014(16) -0.0010(15)
C73 0.0301(19) 0.036(2) 0.063(3) -0.0053(18) 0.0173(18) -0.0036(16)
C74 0.0267(19) 0.035(2) 0.066(3) -0.0151(19) 0.0064(18) -0.0062(15)
C77 0.0327(19) 0.050(2) 0.0376(19) -0.0124(17) -0.0099(16) 0.0011(17)
C7 0.0282(19) 0.070(3) 0.0286(19) -0.0093(18) 0.0057(15) -0.0075(17)
C76 0.0308(19) 0.046(2) 0.056(2) -0.0197(19) -0.0064(17) -0.0042(16)
C5 0.0296(19) 0.061(2) 0.0341(19) 0.0013(17) 0.0051(16) 0.0102(17)
C6 0.0232(18) 0.087(3) 0.0282(19) -0.007(2) 0.0015(15) 0.0042(19)

loop_
_atom_type_symbol
_atom_type_description
_atom_type_scat_dispersion_real
_atom_type_scat_dispersion_imag
_atom_type_scat_source
C C 0.0033 0.0016 'International Tables Vol C Tables 4.2.6.8 and 6.1.1.4'
H H 0.0000 0.0000 'International Tables Vol C Tables 4.2.6.8 and 6.1.1.4'
O O 0.0106 0.0060 'International Tables Vol C Tables 4.2.6.8 and 6.1.1.4'

loop_
_geom_angle_atom_site_label_1
_geom_angle_atom_site_label_2
_geom_angle_atom_site_label_3
_geom_angle
_geom_angle_site_symmetry_1
_geom_angle_site_symmetry_3
_geom_angle_publ_flag
C51 C52 C43 119.2(2) . . ?
C51 C52 C53 133.4(3) . . ?
C43 C52 C53 107.5(2) . . ?
C54 C67 C66 118.5(2) . . ?
C54 C67 C68 118.9(2) . . ?
C66 C67 C68 122.6(2) . . ?
C82 C53 C54 119.3(2) . . ?
C82 C53 C52 108.6(2) . . ?
C54 C53 C52 131.7(2) . . ?
C68 C81 C80 119.9(2) . . ?
C68 C81 C82 117.6(2) . . ?
C80 C81 C82 122.4(3) . . ?
C37 C28 C27 117.9(2) . . ?
C37 C28 C29 117.6(2) . . ?
C27 C28 C29 124.4(2) . . ?
C12 C41 C40 122.2(3) . . ?
C12 C41 C1 109.4(2) . . ?
C40 C41 C1 128.3(3) . . ?
C44 C43 C52 122.9(2) . . ?
C44 C43 C42 128.3(3) . . ?
C52 C43 C42 108.8(2) . . ?
C23 C24 C19 117.9(2) . . ?
C23 C24 C25 123.2(2) . . ?
C19 C24 C25 118.6(2) . . ?
C63 C64 C65 121.5(3) . . ?
C63 C64 H64 119.3 . . ?
C65 C64 H64 119.3 . . ?
C53 C82 C81 122.5(3) . . ?
C53 C82 C42 109.6(2) . . ?
C81 C82 C42 127.8(2) . . ?
C34 C29 C30 117.3(3) . . ?
C34 C29 C28 119.4(3) . . ?
C30 C29 C28 122.9(2) . . ?
C41 C12 C13 120.1(2) . . ?
C41 C12 C11 109.1(2) . . ?
C13 C12 C11 130.5(2) . . ?
C67 C54 C53 118.2(2) . . ?
C67 C54 C55 117.9(3) . . ?
C53 C54 C55 123.8(2) . . ?
C64 C65 C60 117.4(2) . . ?
C64 C65 C66 123.2(2) . . ?
C60 C65 C66 119.2(2) . . ?
C40 C27 C28 117.7(2) . . ?
C40 C27 C26 118.0(2) . . ?
C28 C27 C26 124.3(2) . . ?
C26 C13 C14 118.3(2) . . ?
C26 C13 C12 118.0(2) . . ?
C14 C13 C12 123.7(2) . . ?
C16 C25 C26 118.2(2) . . ?
C16 C25 C24 118.0(2) . . ?
C26 C25 C24 123.8(2) . . ?
C57 C66 C67 118.6(2) . . ?
C57 C66 C65 117.6(2) . . ?
C67 C66 C65 123.8(2) . . ?
C13 C26 C25 117.6(2) . . ?
C13 C26 C27 119.3(2) . . ?
C25 C26 C27 123.1(2) . . ?
C38 C39 C40 119.7(3) . . ?
C38 C39 H39 120.1 . . ?
C40 C39 H39 120.1 . . ?
C25 C16 C15 119.6(3) . . ?
C25 C16 C17 119.6(3) . . ?
C15 C16 C17 120.9(3) . . ?
C78 C69 C68 117.3(3) . . ?
C78 C69 C70 118.2(3) . . ?
C68 C69 C70 124.4(2) . . ?
O1 C42 C43 126.5(3) . . ?
O1 C42 C82 128.0(3) . . ?
C43 C42 C82 105.4(2) . . ?
C66 C57 C58 119.3(3) . . ?
C66 C57 C56 118.6(3) . . ?
C58 C57 C56 122.1(3) . . ?
C27 C40 C41 118.2(2) . . ?
C27 C40 C39 119.8(2) . . ?
C41 C40 C39 122.0(3) . . ?
C20 C19 C24 119.2(3) . . ?
C20 C19 C18 121.0(3) . . ?
C24 C19 C18 119.6(3) . . ?
C49 C50 C45 118.6(2) . . ?
C49 C50 C51 121.6(3) . . ?
C45 C50 C51 119.8(2) . . ?
C61 C60 C65 119.4(3) . . ?
C61 C60 C59 121.5(3) . . ?
C65 C60 C59 119.0(3) . . ?
C81 C68 C69 118.4(2) . . ?
C81 C68 C67 117.7(2) . . ?
C69 C68 C67 123.9(2) . . ?
C10 C11 C2 118.8(3) . . ?
C10 C11 C12 134.4(3) . . ?
C2 C11 C12 106.7(2) . . ?
C22 C23 C24 121.1(3) . . ?
C22 C23 H23 119.5 . . ?
C24 C23 H23 119.5 . . ?
C79 C80 C81 119.6(3) . . ?
C79 C80 H80 120.2 . . ?
C81 C80 H80 120.2 . . ?
C56 C55 C54 121.1(3) . . ?
C56 C55 H55 119.4 . . ?
C54 C55 H55 119.4 . . ?
C28 C37 C38 119.6(3) . . ?
C28 C37 C36 119.7(3) . . ?
C38 C37 C36 120.7(3) . . ?
C52 C51 C50 120.0(2) . . ?
C52 C51 H51 120.0 . . ?
C50 C51 H51 120.0 . . ?
C14 C15 C16 120.6(3) . . ?
C14 C15 H15 119.7 . . ?
C16 C15 H15 119.7 . . ?
C80 C79 C78 121.3(3) . . ?
C80 C79 H79 119.3 . . ?
C78 C79 H79 119.3 . . ?
C71 C70 C75 117.0(3) . . ?
C71 C70 C69 123.9(3) . . ?
C75 C70 C69 119.0(3) . . ?
C39 C38 C37 121.2(3) . . ?
C39 C38 H38 119.4 . . ?
C37 C38 H38 119.4 . . ?
C3 C2 C11 122.7(3) . . ?
C3 C2 C1 127.9(3) . . ?
C11 C2 C1 109.3(2) . . ?
C69 C78 C79 119.6(3) . . ?
C69 C78 C77 119.8(3) . . ?
C79 C78 C77 120.5(3) . . ?
C15 C14 C13 121.3(3) . . ?
C15 C14 H14 119.4 . . ?
C13 C14 H14 119.4 . . ?
C48 C49 C50 120.9(3) . . ?
C48 C49 H49 119.6 . . ?
C50 C49 H49 119.6 . . ?
C11 C10 C9 120.0(3) . . ?
C11 C10 H10 120.0 . . ?
C9 C10 H10 120.0 . . ?
C8 C9 C4 118.5(3) . . ?
C8 C9 C10 121.4(3) . . ?
C4 C9 C10 120.2(3) . . ?
C31 C30 C29 121.2(3) . . ?
C31 C30 H30 119.4 . . ?
C29 C30 H30 119.4 . . ?
C46 C45 C44 122.4(3) . . ?
C46 C45 C50 118.8(3) . . ?
C44 C45 C50 118.8(2) . . ?
C43 C44 C45 119.3(3) . . ?
C43 C44 H44 120.4 . . ?
C45 C44 H44 120.4 . . ?
C72 C71 C70 122.0(3) . . ?
C72 C71 H71 119.0 . . ?
C70 C71 H71 119.0 . . ?
O2 C1 C2 126.8(3) . . ?
O2 C1 C41 127.7(3) . . ?
C2 C1 C41 105.5(3) . . ?
C5 C4 C3 121.4(3) . . ?
C5 C4 C9 119.6(3) . . ?
C3 C4 C9 119.0(3) . . ?
C23 C22 C21 120.6(3) . . ?
C23 C22 H22 119.7 . . ?
C21 C22 H22 119.7 . . ?
C55 C56 C57 121.4(3) . . ?
C55 C56 H56 119.3 . . ?
C57 C56 H56 119.3 . . ?
C47 C46 C45 121.2(3) . . ?
C47 C46 H46 119.4 . . ?
C45 C46 H46 119.4 . . ?
C64 C63 C62 120.3(3) . . ?
C64 C63 H63 119.8 . . ?
C62 C63 H63 119.8 . . ?
C58 C59 C60 120.6(3) . . ?
C58 C59 H59 119.7 . . ?
C60 C59 H59 119.7 . . ?
C30 C31 C32 120.7(3) . . ?
C30 C31 H31 119.6 . . ?
C32 C31 H31 119.6 . . ?
C33 C34 C29 119.7(3) . . ?
C33 C34 C35 121.0(3) . . ?
C29 C34 C35 119.2(3) . . ?
C7 C8 C9 120.7(3) . . ?
C7 C8 H8 119.6 . . ?
C9 C8 H8 119.6 . . ?
C17 C18 C19 120.4(3) . . ?
C17 C18 H18 119.8 . . ?
C19 C18 H18 119.8 . . ?
C18 C17 C16 121.3(3) . . ?
C18 C17 H17 119.3 . . ?
C16 C17 H17 119.3 . . ?
C35 C36 C37 121.3(3) . . ?
C35 C36 H36 119.3 . . ?
C37 C36 H36 119.3 . . ?
C61 C62 C63 120.0(3) . . ?
C61 C62 H62 120.0 . . ?
C63 C62 H62 120.0 . . ?
C21 C20 C19 121.3(3) . . ?
C21 C20 H20 119.3 . . ?
C19 C20 H20 119.3 . . ?
C2 C3 C4 119.2(3) . . ?
C2 C3 H3 120.4 . . ?
C4 C3 H3 120.4 . . ?
C59 C58 C57 121.7(3) . . ?
C59 C58 H58 119.2 . . ?
C57 C58 H58 119.2 . . ?
C71 C72 C73 120.4(3) . . ?
C71 C72 H72 119.8 . . ?
C73 C72 H72 119.8 . . ?
C49 C48 C47 120.3(3) . . ?
C49 C48 H48 119.9 . . ?
C47 C48 H48 119.9 . . ?
C20 C21 C22 119.4(3) . . ?
C20 C21 H21 120.3 . . ?
C22 C21 H21 120.3 . . ?
C74 C75 C70 119.6(3) . . ?
C74 C75 C76 121.0(3) . . ?
C70 C75 C76 119.2(3) . . ?
C62 C61 C60 121.1(3) . . ?
C62 C61 H61 119.4 . . ?
C60 C61 H61 119.4 . . ?
C46 C47 C48 120.2(3) . . ?
C46 C47 H47 119.9 . . ?
C48 C47 H47 119.9 . . ?
C32 C33 C34 121.1(3) . . ?
C32 C33 H33 119.4 . . ?
C34 C33 H33 119.4 . . ?
C36 C35 C34 120.5(3) . . ?
C36 C35 H35 119.8 . . ?
C34 C35 H35 119.8 . . ?
C33 C32 C31 119.6(3) . . ?
C33 C32 H32 120.2 . . ?
C31 C32 H32 120.2 . . ?
C74 C73 C72 119.3(3) . . ?
C74 C73 H73 120.3 . . ?
C72 C73 H73 120.3 . . ?
C73 C74 C75 121.5(3) . . ?
C73 C74 H74 119.3 . . ?
C75 C74 H74 119.3 . . ?
C76 C77 C78 120.9(3) . . ?
C76 C77 H77 119.5 . . ?
C78 C77 H77 119.5 . . ?
C8 C7 C6 120.7(3) . . ?
C8 C7 H7 119.7 . . ?
C6 C7 H7 119.7 . . ?
C77 C76 C75 121.2(3) . . ?
C77 C76 H76 119.4 . . ?
C75 C76 H76 119.4 . . ?
C6 C5 C4 120.3(3) . . ?
C6 C5 H5 119.8 . . ?
C4 C5 H5 119.8 . . ?
C5 C6 C7 120.2(3) . . ?
C5 C6 H6 119.9 . . ?
C7 C6 H6 119.9 . . ?

loop_
_geom_bond_atom_site_label_1
_geom_bond_atom_site_label_2
_geom_bond_distance
_geom_bond_site_symmetry_2
_geom_bond_publ_flag
O1 C42 1.225(3) . ?
O2 C1 1.227(3) . ?
C52 C51 1.362(4) . ?
C52 C43 1.421(4) . ?
C52 C53 1.492(4) . ?
C67 C54 1.419(4) . ?
C67 C66 1.441(4) . ?
C67 C68 1.454(4) . ?
C53 C82 1.385(4) . ?
C53 C54 1.426(4) . ?
C81 C68 1.409(4) . ?
C81 C80 1.416(4) . ?
C81 C82 1.424(4) . ?
C28 C37 1.406(4) . ?
C28 C27 1.446(4) . ?
C28 C29 1.446(4) . ?
C41 C12 1.381(4) . ?
C41 C40 1.423(4) . ?
C41 C1 1.483(4) . ?
C43 C44 1.353(4) . ?
C43 C42 1.482(4) . ?
C24 C23 1.410(4) . ?
C24 C19 1.418(4) . ?
C24 C25 1.455(4) . ?
C64 C63 1.370(4) . ?
C64 C65 1.406(4) . ?
C64 H64 0.9500 . ?
C82 C42 1.486(4) . ?
C29 C34 1.418(4) . ?
C29 C30 1.424(4) . ?
C12 C13 1.426(4) . ?
C12 C11 1.496(4) . ?
C54 C55 1.427(4) . ?
C65 C60 1.413(4) . ?
C65 C66 1.462(4) . ?
C27 C40 1.413(4) . ?
C27 C26 1.450(4) . ?
C13 C26 1.420(4) . ?
C13 C14 1.421(4) . ?
C25 C16 1.406(4) . ?
C25 C26 1.447(4) . ?
C66 C57 1.403(4) . ?
C39 C38 1.350(4) . ?
C39 C40 1.430(4) . ?
C39 H39 0.9500 . ?
C16 C15 1.414(4) . ?
C16 C17 1.424(4) . ?
C69 C78 1.408(4) . ?
C69 C68 1.446(4) . ?
C69 C70 1.453(4) . ?
C57 C58 1.425(4) . ?
C57 C56 1.422(4) . ?
C19 C20 1.405(4) . ?
C19 C18 1.422(4) . ?
C50 C49 1.407(4) . ?
C50 C45 1.427(4) . ?
C50 C51 1.430(4) . ?
C60 C61 1.411(4) . ?
C60 C59 1.428(4) . ?
C11 C10 1.371(4) . ?
C11 C2 1.419(4) . ?
C23 C22 1.374(4) . ?
C23 H23 0.9500 . ?
C80 C79 1.362(4) . ?
C80 H80 0.9500 . ?
C55 C56 1.349(4) . ?
C55 H55 0.9500 . ?
C37 C38 1.420(4) . ?
C37 C36 1.423(4) . ?
C51 H51 0.9500 . ?
C15 C14 1.355(4) . ?
C15 H15 0.9500 . ?
C79 C78 1.419(4) . ?
C79 H79 0.9500 . ?
C70 C71 1.409(4) . ?
C70 C75 1.421(4) . ?
C38 H38 0.9500 . ?
C2 C3 1.362(4) . ?
C2 C1 1.478(4) . ?
C78 C77 1.426(4) . ?
C14 H14 0.9500 . ?
C49 C48 1.377(4) . ?
C49 H49 0.9500 . ?
C10 C9 1.423(4) . ?
C10 H10 0.9500 . ?
C9 C8 1.410(4) . ?
C9 C4 1.416(4) . ?
C30 C31 1.369(4) . ?
C30 H30 0.9500 . ?
C45 C46 1.408(4) . ?
C45 C44 1.419(4) . ?
C44 H44 0.9500 . ?
C71 C72 1.373(4) . ?
C71 H71 0.9500 . ?
C4 C5 1.414(4) . ?
C4 C3 1.415(4) . ?
C22 C21 1.391(4) . ?
C22 H22 0.9500 . ?
C56 H56 0.9500 . ?
C46 C47 1.365(4) . ?
C46 H46 0.9500 . ?
C63 C62 1.390(4) . ?
C63 H63 0.9500 . ?
C59 C58 1.346(4) . ?
C59 H59 0.9500 . ?
C31 C32 1.399(4) . ?
C31 H31 0.9500 . ?
C34 C33 1.413(4) . ?
C34 C35 1.423(4) . ?
C8 C7 1.371(4) . ?
C8 H8 0.9500 . ?
C18 C17 1.354(4) . ?
C18 H18 0.9500 . ?
C17 H17 0.9500 . ?
C36 C35 1.349(4) . ?
C36 H36 0.9500 . ?
C62 C61 1.352(4) . ?
C62 H62 0.9500 . ?
C20 C21 1.372(4) . ?
C20 H20 0.9500 . ?
C3 H3 0.9500 . ?
C58 H58 0.9500 . ?
C72 C73 1.395(4) . ?
C72 H72 0.9500 . ?
C48 C47 1.397(4) . ?
C48 H48 0.9500 . ?
C21 H21 0.9500 . ?
C75 C74 1.409(4) . ?
C75 C76 1.422(4) . ?
C61 H61 0.9500 . ?
C47 H47 0.9500 . ?
C33 C32 1.364(4) . ?
C33 H33 0.9500 . ?
C35 H35 0.9500 . ?
C32 H32 0.9500 . ?
C73 C74 1.364(4) . ?
C73 H73 0.9500 . ?
C74 H74 0.9500 . ?
C77 C76 1.353(4) . ?
C77 H77 0.9500 . ?
C7 C6 1.399(5) . ?
C7 H7 0.9500 . ?
C76 H76 0.9500 . ?
C5 C6 1.370(4) . ?
C5 H5 0.9500 . ?
C6 H6 0.9500 . ?
